data_2019454
loop_
_publ_author_name
'Sarcevica, Inese'
'Orola, Liana'
'Veidis, Mikelis V.'
'Belyakov, Sergey'

_publ_section_title
;
 Cinnamic acid hydrogen bonds to isoniazid and
 <i>N</i>'-(propan-2-ylidene)isonicotinohydrazide, an <i>in situ</i>
 reaction product of isoniazid and acetone
;
_journal_coeditor_code CU3047
_journal_issue 4
_journal_name_full 'Acta Crystallographica Section C'
_journal_page_first 392
_journal_page_last 395
_journal_paper_doi 10.1107/S2053229614003684
_journal_volume 70
_journal_year 2014
_chemical_formula_iupac 'C9 H11 N3 O , C9 H8 O2'
_chemical_formula_moiety 'C9 H11 N3 O, C9 H8 O2'
_chemical_formula_sum 'C18 H19 N3 O3'
_chemical_formula_weight 325.36
_chemical_melting_point 377
_chemical_name_common
;
Cinnamic acid--<i>N</i>'-(propan-2-ylidene)isonicotinohydrazide (1/1)
;
_chemical_name_systematic
;
Cinnamic acid--<i>N</i>'-(propan-2-ylidene)pyridine-4-carbohydrazide (1/1)
;
_space_group_IT_number 29
_symmetry_cell_setting orthorhombic
_symmetry_space_group_name_Hall 'P -2a -2ab'
_symmetry_space_group_name_H-M 'P b 21 a'
_atom_sites_solution_hydrogens geom
_atom_sites_solution_primary direct
_atom_sites_solution_secondary difmap
_audit_creation_method SHELXL97
_cell_angle_alpha 90.00
_cell_angle_beta 90.00
_cell_angle_gamma 90.00
_cell_formula_units_Z 4
_cell_length_a 8.88180(10)
_cell_length_b 21.0445(4)
_cell_length_c 9.07640(10)
_cell_measurement_reflns_used 18975
_cell_measurement_temperature 173(2)
_cell_measurement_theta_max 27.485
_cell_measurement_theta_min 0.998
_cell_volume 1696.50(4)
_computing_cell_refinement 'SCALEPACK (Otwinowski & Minor, 1997)'
_computing_data_collection 'COLLECT (Nonius, 1998)'
_computing_data_reduction 'DENZO and SCALEPACK (Otwinowski & Minor, 1997)'
_computing_molecular_graphics 'ORTEP-3 for Windows (Farrugia, 2012)'
_computing_publication_material 'SHELXL97 (Sheldrick, 2008)'
_computing_structure_refinement 'SHELXL97 (Sheldrick, 2008)'
_computing_structure_solution 'SHELXS97 (Sheldrick, 2008)'
_diffrn_ambient_temperature 173(2)
_diffrn_detector_area_resol_mean 9
_diffrn_measured_fraction_theta_full 0.994
_diffrn_measured_fraction_theta_max 0.994
_diffrn_measurement_device_type 'Nonius KappaCCD area-detector'
_diffrn_measurement_method '\f and \w'
_diffrn_radiation_monochromator 'horizonally mounted graphite crystal'
_diffrn_radiation_source 'fine-focus sealed tube'
_diffrn_radiation_type MoK\a
_diffrn_radiation_wavelength 0.71073
_diffrn_reflns_av_R_equivalents 0.0230
_diffrn_reflns_av_sigmaI/netI 0.0352
_diffrn_reflns_limit_h_max 11
_diffrn_reflns_limit_h_min -11
_diffrn_reflns_limit_k_max 27
_diffrn_reflns_limit_k_min -27
_diffrn_reflns_limit_l_max 11
_diffrn_reflns_limit_l_min -11
_diffrn_reflns_number 3694
_diffrn_reflns_theta_full 27.45
_diffrn_reflns_theta_max 27.45
_diffrn_reflns_theta_min 2.49
_exptl_absorpt_coefficient_mu 0.088
_exptl_absorpt_correction_type none
_exptl_crystal_colour colourless
_exptl_crystal_density_diffrn 1.274
_exptl_crystal_density_method 'not measured'
_exptl_crystal_description prism
_exptl_crystal_F_000 688.0
_exptl_crystal_size_max 0.4
_exptl_crystal_size_mid 0.3
_exptl_crystal_size_min 0.2
_refine_diff_density_max 0.254
_refine_diff_density_min -0.140
_refine_ls_extinction_method none
_refine_ls_goodness_of_fit_ref 1.054
_refine_ls_hydrogen_treatment mixed
_refine_ls_matrix_type full
_refine_ls_number_parameters 225
_refine_ls_number_reflns 2058
_refine_ls_number_restraints 1
_refine_ls_restrained_S_all 1.053
_refine_ls_R_factor_all 0.0457
_refine_ls_R_factor_gt 0.0368
_refine_ls_shift/su_max 0.000
_refine_ls_shift/su_mean 0.000
_refine_ls_structure_factor_coef Fsqd
_refine_ls_weighting_details 'calc w=1/[\s^2^(Fo^2^)+(0.0412P)^2^+0.2535P] where P=(Fo^2^+2Fc^2^)/3'
_refine_ls_weighting_scheme calc
_refine_ls_wR_factor_gt 0.0829
_refine_ls_wR_factor_ref 0.0877
_reflns_number_gt 1791
_reflns_number_total 2058
_reflns_threshold_expression I>2\s(I)
_cod_data_source_file cu3047sup1.cif
_cod_data_source_block 2
_cod_original_sg_symbol_H-M 'P c a 21'
_cod_database_code 2019454
_cod_database_fobs_code 2019454

loop_
_symmetry_equiv_pos_as_xyz
'x, y, z'
'-x, y+1/2, -z'
'-x+1/2, y+1/2, z'
'x+1/2, y, -z'

loop_
_atom_site_type_symbol
_atom_site_label
_atom_site_fract_x
_atom_site_fract_y
_atom_site_fract_z
_atom_site_U_iso_or_equiv
_atom_site_adp_type
_atom_site_calc_flag
_atom_site_refinement_flags
_atom_site_occupancy
_atom_site_symmetry_multiplicity
N N1 0.9050(2) 0.16280(8) 0.3969(2) 0.0365(4) Uani d . 1 1
C C2 0.9888(3) 0.11412(10) 0.3498(2) 0.0327(5) Uani d . 1 1
H H2 1.0693 0.1226 0.2873 0.039 Uiso calc R 1 1
C C3 0.9615(2) 0.05154(9) 0.3896(2) 0.0289(4) Uani d . 1 1
H H3 1.0220 0.0189 0.3542 0.035 Uiso calc R 1 1
C C4 0.8415(2) 0.03878(9) 0.4836(2) 0.0267(4) Uani d . 1 1
C C5 0.7550(3) 0.08914(9) 0.5332(2) 0.0340(5) Uani d . 1 1
H H5 0.6745 0.0821 0.5967 0.041 Uiso calc R 1 1
C C6 0.7896(3) 0.14979(10) 0.4874(3) 0.0394(5) Uani d . 1 1
H H6 0.7303 0.1833 0.5206 0.047 Uiso calc R 1 1
C C7 0.8091(2) -0.02658(9) 0.5420(2) 0.0274(4) Uani d . 1 1
O O8 0.7528(2) -0.03385(6) 0.66400(17) 0.0380(4) Uani d . 1 1
N N9 0.8529(2) -0.07475(8) 0.45257(18) 0.0287(4) Uani d . 1 1
H H9 0.859(2) -0.0660(10) 0.357(3) 0.028(6) Uiso d . 1 1
N N10 0.8372(2) -0.13715(8) 0.50252(19) 0.0321(4) Uani d . 1 1
C C11 0.8835(2) -0.18048(10) 0.4137(2) 0.0325(5) Uani d . 1 1
C C12 0.9508(3) -0.17017(11) 0.2650(3) 0.0412(5) Uani d . 1 1
H H12A 0.8725 -0.1607 0.1955 0.062 Uiso calc R 1 1
H H12B 1.0031 -0.2079 0.2346 0.062 Uiso calc R 1 1
H H12C 1.0203 -0.1353 0.2691 0.062 Uiso calc R 1 1
C C13 0.8648(3) -0.24761(11) 0.4648(3) 0.0487(6) Uani d . 1 1
H H13A 0.8263 -0.2478 0.5636 0.073 Uiso calc R 1 1
H H13B 0.9606 -0.2688 0.4626 0.073 Uiso calc R 1 1
H H13C 0.7957 -0.2693 0.4010 0.073 Uiso calc R 1 1
O O14 0.9817(2) 0.28333(8) 0.3413(2) 0.0521(5) Uani d . 1 1
H H14 0.9562 0.2459 0.3452 0.087(12) Uiso calc R 1 1
O O15 0.7904(2) 0.28889(8) 0.1846(3) 0.0713(6) Uani d . 1 1
C C16 0.8914(3) 0.31398(11) 0.2545(3) 0.0453(6) Uani d . 1 1
C C17 0.9244(3) 0.38341(11) 0.2513(3) 0.0466(6) Uani d . 1 1
H H17 0.9992 0.3994 0.3128 0.056 Uiso calc R 1 1
C C18 0.8519(3) 0.42263(11) 0.1651(3) 0.0424(5) Uani d . 1 1
H H18 0.7819 0.4048 0.1011 0.051 Uiso calc R 1 1
C C19 0.8696(3) 0.49226(10) 0.1588(3) 0.0378(5) Uani d . 1 1
C C20 0.9695(3) 0.52573(11) 0.2481(3) 0.0419(5) Uani d . 1 1
H H20 1.0298 0.5039 0.3149 0.050 Uiso calc R 1 1
C C21 0.9798(3) 0.59133(11) 0.2383(3) 0.0473(6) Uani d . 1 1
H H21 1.0465 0.6134 0.2985 0.057 Uiso calc R 1 1
C C22 0.8905(3) 0.62406(11) 0.1388(3) 0.0490(6) Uani d . 1 1
H H22 0.8983 0.6680 0.1313 0.059 Uiso calc R 1 1
C C23 0.7906(3) 0.59175(11) 0.0514(3) 0.0501(6) Uani d . 1 1
H H23 0.7299 0.6138 -0.0146 0.060 Uiso calc R 1 1
C C24 0.7801(3) 0.52611(11) 0.0615(3) 0.0448(6) Uani d . 1 1
H H24 0.7118 0.5045 0.0021 0.054 Uiso calc R 1 1

loop_
_atom_site_aniso_label
_atom_site_aniso_U_11
_atom_site_aniso_U_22
_atom_site_aniso_U_33
_atom_site_aniso_U_12
_atom_site_aniso_U_13
_atom_site_aniso_U_23
N1 0.0398(10) 0.0313(9) 0.0383(10) -0.0013(8) -0.0076(9) 0.0003(8)
C2 0.0352(11) 0.0345(11) 0.0285(10) -0.0069(9) -0.0026(9) 0.0008(9)
C3 0.0319(10) 0.0285(10) 0.0263(9) 0.0004(8) -0.0019(9) -0.0017(8)
C4 0.0285(9) 0.0312(10) 0.0205(9) 0.0003(8) -0.0042(8) 0.0008(8)
C5 0.0312(9) 0.0374(11) 0.0333(11) 0.0048(10) 0.0009(9) -0.0009(9)
C6 0.0404(12) 0.0330(11) 0.0447(13) 0.0053(9) -0.0042(11) -0.0028(10)
C7 0.0286(9) 0.0311(10) 0.0225(10) 0.0006(8) -0.0048(8) 0.0011(8)
O8 0.0510(8) 0.0390(8) 0.0240(7) 0.0019(8) 0.0067(7) 0.0030(7)
N9 0.0360(9) 0.0281(9) 0.0222(8) -0.0010(7) 0.0009(7) 0.0047(7)
N10 0.0407(10) 0.0280(9) 0.0276(8) -0.0016(7) -0.0029(8) 0.0051(7)
C11 0.0350(11) 0.0313(11) 0.0312(10) -0.0005(9) -0.0047(10) 0.0041(9)
C12 0.0535(14) 0.0357(12) 0.0345(11) 0.0073(10) 0.0030(11) -0.0002(10)
C13 0.0694(17) 0.0306(12) 0.0460(14) -0.0012(11) -0.0023(12) 0.0034(10)
O14 0.0616(11) 0.0300(8) 0.0648(12) -0.0080(8) -0.0123(10) 0.0065(9)
O15 0.0756(15) 0.0452(10) 0.0932(15) 0.0001(10) -0.0329(13) 0.0041(11)
C16 0.0482(14) 0.0336(12) 0.0541(14) -0.0007(11) 0.0020(12) -0.0035(12)
C17 0.0463(13) 0.0419(13) 0.0517(14) -0.0021(11) -0.0065(13) 0.0034(12)
C18 0.0407(12) 0.0425(13) 0.0439(13) 0.0017(10) 0.0044(11) 0.0004(11)
C19 0.0395(11) 0.0337(11) 0.0404(11) 0.0038(10) 0.0128(10) 0.0023(10)
C20 0.0387(12) 0.0390(12) 0.0482(13) 0.0062(10) 0.0038(11) 0.0087(11)
C21 0.0458(13) 0.0403(14) 0.0559(16) -0.0017(11) 0.0061(12) -0.0012(11)
C22 0.0617(16) 0.0309(12) 0.0544(16) 0.0051(11) 0.0139(13) 0.0072(11)
C23 0.0605(16) 0.0434(14) 0.0464(14) 0.0103(12) 0.0043(14) 0.0123(12)
C24 0.0483(14) 0.0471(13) 0.0391(13) 0.0012(11) 0.0032(12) 0.0046(11)

loop_
_atom_type_symbol
_atom_type_description
_atom_type_scat_dispersion_real
_atom_type_scat_dispersion_imag
_atom_type_scat_source
C C 0.0033 0.0016 'International Tables Vol C Tables 4.2.6.8 and 6.1.1.4'
H H 0.0000 0.0000 'International Tables Vol C Tables 4.2.6.8 and 6.1.1.4'
N N 0.0061 0.0033 'International Tables Vol C Tables 4.2.6.8 and 6.1.1.4'
O O 0.0106 0.0060 'International Tables Vol C Tables 4.2.6.8 and 6.1.1.4'

loop_
_geom_angle_atom_site_label_1
_geom_angle_atom_site_label_2
_geom_angle_atom_site_label_3
_geom_angle
C2 N1 C6 117.71(18)
N1 C2 C3 123.2(2)
N1 C2 H2 118.4
C3 C2 H2 118.4
C2 C3 C4 118.49(19)
C2 C3 H3 120.8
C4 C3 H3 120.8
C5 C4 C3 118.47(18)
C5 C4 C7 118.72(18)
C3 C4 C7 122.66(17)
C6 C5 C4 119.2(2)
C6 C5 H5 120.4
C4 C5 H5 120.4
N1 C6 C5 123.0(2)
N1 C6 H6 118.5
C5 C6 H6 118.5
O8 C7 N9 124.41(19)
O8 C7 C4 120.77(18)
N9 C7 C4 114.77(17)
C7 N9 N10 118.72(17)
C7 N9 H9 116.6(14)
N10 N9 H9 121.2(14)
C11 N10 N9 115.61(17)
N10 C11 C12 126.34(19)
N10 C11 C13 116.1(2)
C12 C11 C13 117.5(2)
C11 C12 H12A 109.5
C11 C12 H12B 109.5
H12A C12 H12B 109.5
C11 C12 H12C 109.5
H12A C12 H12C 109.5
H12B C12 H12C 109.5
C11 C13 H13A 109.5
C11 C13 H13B 109.5
H13A C13 H13B 109.5
C11 C13 H13C 109.5
H13A C13 H13C 109.5
H13B C13 H13C 109.5
C16 O14 H14 109.5
O15 C16 O14 123.8(2)
O15 C16 C17 124.0(2)
O14 C16 C17 112.2(2)
C18 C17 C16 122.2(2)
C18 C17 H17 118.9
C16 C17 H17 118.9
C17 C18 C19 126.7(2)
C17 C18 H18 116.6
C19 C18 H18 116.6
C24 C19 C20 118.5(2)
C24 C19 C18 118.3(2)
C20 C19 C18 123.2(2)
C21 C20 C19 120.5(2)
C21 C20 H20 119.7
C19 C20 H20 119.7
C22 C21 C20 120.0(2)
C22 C21 H21 120.0
C20 C21 H21 120.0
C23 C22 C21 120.1(2)
C23 C22 H22 120.0
C21 C22 H22 120.0
C22 C23 C24 119.9(2)
C22 C23 H23 120.0
C24 C23 H23 120.0
C19 C24 C23 121.0(2)
C19 C24 H24 119.5
C23 C24 H24 119.5

loop_
_geom_bond_atom_site_label_1
_geom_bond_atom_site_label_2
_geom_bond_distance
N1 C2 1.337(3)
N1 C6 1.341(3)
C2 C3 1.387(3)
C2 H2 0.9300
C3 C4 1.392(3)
C3 H3 0.9300
C4 C5 1.384(3)
C4 C7 1.502(3)
C5 C6 1.377(3)
C5 H5 0.9300
C6 H6 0.9300
C7 O8 1.225(3)
C7 N9 1.356(3)
N9 N10 1.396(2)
N9 H9 0.89(2)
N10 C11 1.284(3)
C11 C12 1.493(3)
C11 C13 1.496(3)
C12 H12A 0.9600
C12 H12B 0.9600
C12 H12C 0.9600
C13 H13A 0.9600
C13 H13B 0.9600
C13 H13C 0.9600
O14 C16 1.296(3)
O14 H14 0.8200
O15 C16 1.219(3)
C16 C17 1.491(3)
C17 C18 1.307(3)
C17 H17 0.9300
C18 C19 1.475(3)
C18 H18 0.9300
C19 C24 1.385(3)
C19 C20 1.393(3)
C20 C21 1.387(3)
C20 H20 0.9300
C21 C22 1.385(4)
C21 H21 0.9300
C22 C23 1.371(4)
C22 H22 0.9300
C23 C24 1.387(3)
C23 H23 0.9300
C24 H24 0.9300

loop_
_geom_hbond_atom_site_label_D
_geom_hbond_atom_site_label_H
_geom_hbond_atom_site_label_A
_geom_hbond_site_symmetry_A
_geom_hbond_distance_DH
_geom_hbond_distance_HA
_geom_hbond_distance_DA
_geom_hbond_angle_DHA
N9 H9 O8 3_654 0.89(2) 2.12(2) 2.912(2) 147(2)
O14 H14 N1 . 0.820(2) 1.867(2) 2.675(2) 167.75(14)
